data_1544355
loop_
_publ_author_name
'Boukebbous, Khaled'
'Laifa, El Adoui'
'De Mallmann, Aimery'

_publ_section_title
;
 3<i>H</i>-1,2-Benzodithiole-3-thione
;
_journal_issue 10
_journal_name_full IUCrData
_journal_page_first x161688
_journal_paper_doi 10.1107/S2414314616016886
_journal_volume 1
_journal_year 2016
_chemical_formula_moiety 'C7 H4 S3'
_chemical_formula_sum 'C7 H4 S3'
_chemical_formula_weight 184.28
_space_group_IT_number 15
_symmetry_cell_setting monoclinic
_symmetry_space_group_name_Hall '-C 2yc'
_symmetry_space_group_name_H-M 'C 1 2/c 1'
_atom_sites_solution_hydrogens difmap
_atom_sites_solution_primary direct
_cell_angle_alpha 90
_cell_angle_beta 105.223(7)
_cell_angle_gamma 90
_cell_formula_units_Z 8
_cell_length_a 13.1921(9)
_cell_length_b 7.5999(5)
_cell_length_c 15.2507(11)
_cell_measurement_reflns_used 16526
_cell_measurement_temperature 150
_cell_measurement_theta_max 29.4110
_cell_measurement_theta_min 3.3650
_cell_volume 1475.36(18)
_computing_cell_refinement
;
CrysAlis PRO (Rigaku OD, 2015)
;
_computing_data_collection
;
CrysAlis PRO (Rigaku OD, 2015)
;
_computing_data_reduction
;
CrysAlis PRO (Rigaku OD, 2015)
;
_computing_molecular_graphics
;
CAMERON (Watkin <i>et al.</i>,  1996)
;
_computing_publication_material
;
CRYSTALS (Betteridge <i>et al.</i>, 2003)
;
_computing_structure_refinement
;
CRYSTALS (Betteridge <i>et al.</i>, 2003)
;
_computing_structure_solution
;
SIR97 (Altomare <i>et al.</i>,  1999)
;
_diffrn_ambient_temperature 150
_diffrn_detector_area_resol_mean 10.4685
_diffrn_measured_fraction_theta_full 0.998
_diffrn_measured_fraction_theta_max 0.944
_diffrn_measurement_device 'four-circle diffractometer'
_diffrn_measurement_device_type 'Oxford Diffraction Xcalibur Atlas Gemini ultra'
_diffrn_measurement_method \w
_diffrn_radiation_monochromator graphite
_diffrn_radiation_type 'Mo K\a'
_diffrn_radiation_wavelength 0.71073
_diffrn_reflns_av_R_equivalents 0.070
_diffrn_reflns_limit_h_max 18
_diffrn_reflns_limit_h_min -17
_diffrn_reflns_limit_k_max 10
_diffrn_reflns_limit_k_min -10
_diffrn_reflns_limit_l_max 20
_diffrn_reflns_limit_l_min -20
_diffrn_reflns_number 17502
_diffrn_reflns_theta_full 27.331
_diffrn_reflns_theta_max 29.629
_diffrn_reflns_theta_min 3.122
_diffrn_standards_number 0
_exptl_absorpt_coefficient_mu 0.910
_exptl_absorpt_correction_T_max 0.815
_exptl_absorpt_correction_T_min 0.602
_exptl_absorpt_correction_type multi-scan
_exptl_absorpt_process_details
;
Empirical absorption correction using spherical harmonics,
(Clark & Reid, 1995)
;
_exptl_crystal_colour red
_exptl_crystal_density_diffrn 1.659
_exptl_crystal_density_method 'not measured'
_exptl_crystal_description plate
_exptl_crystal_F_000 752
_exptl_crystal_size_max 0.374
_exptl_crystal_size_mid 0.157
_exptl_crystal_size_min 0.137
_refine_diff_density_max 0.80
_refine_diff_density_min -0.67
_refine_ls_extinction_method None
_refine_ls_goodness_of_fit_ref 1.0434
_refine_ls_hydrogen_treatment constr
_refine_ls_matrix_type full
_refine_ls_number_parameters 91
_refine_ls_number_reflns 1965
_refine_ls_number_restraints 0
_refine_ls_R_factor_all 0.0626
_refine_ls_R_factor_gt 0.0588
_refine_ls_shift/su_max 0.0003912
_refine_ls_shift/su_mean 0.0000268
_refine_ls_structure_factor_coef Fsqd
_refine_ls_weighting_details
;
 Method= Modified Sheldrick
 w=1/[\s^2^(F^2^) + ( 0.09P)^2^ +10.33P]
 ,where P=(max(Fo^2^,0) + 2Fc^2^)/3
;
_refine_ls_weighting_scheme calc
_refine_ls_wR_factor_all 0.1737
_refine_ls_wR_factor_gt 0.1688
_refine_ls_wR_factor_ref 0.1737
_reflns_number_gt 1784
_reflns_number_total 1969
_reflns_threshold_expression I>2.0\s(I)
_cod_data_source_file hb4088sup1.cif
_cod_data_source_block I
_cod_original_sg_symbol_H-M 'C 2/c'
_cod_database_code 1544355

loop_
_symmetry_equiv_pos_as_xyz
x,y,z
-x,-y,-z
x+1/2,y+1/2,z
-x+1/2,-y+1/2,-z
-x,y,-z+1/2
x,-y,z+1/2
-x+1/2,y+1/2,-z+1/2
x+1/2,-y+1/2,z+1/2

loop_
_atom_site_type_symbol
_atom_site_label
_atom_site_fract_x
_atom_site_fract_y
_atom_site_fract_z
_atom_site_U_iso_or_equiv
_atom_site_adp_type
_atom_site_occupancy
S S1 0.58588(7) 0.30591(11) 0.64939(6) 0.0267 Uani 1.0000
S S2 0.71762(6) 0.15998(11) 0.71004(6) 0.0256 Uani 1.0000
C C3 0.7343(3) 0.0566(4) 0.6136(2) 0.0236 Uani 1.0000
C C4 0.6570(3) 0.1061(4) 0.5317(2) 0.0227 Uani 1.0000
C C5 0.5785(3) 0.2235(4) 0.5407(2) 0.0234 Uani 1.0000
C C6 0.4972(3) 0.2718(5) 0.4651(2) 0.0272 Uani 1.0000
C C7 0.4986(3) 0.2065(5) 0.3811(3) 0.0310 Uani 1.0000
C C8 0.5770(3) 0.0912(5) 0.3711(2) 0.0304 Uani 1.0000
C C9 0.6559(3) 0.0407(4) 0.4456(2) 0.0248 Uani 1.0000
S S10 0.83218(7) -0.08475(12) 0.62490(6) 0.0310 Uani 1.0000
H H91 0.7081 -0.0376 0.4393 0.0301 Uiso 1.0000
H H81 0.5773 0.0501 0.3136 0.0362 Uiso 1.0000
H H71 0.4450 0.2388 0.3300 0.0373 Uiso 1.0000
H H61 0.4433 0.3466 0.4714 0.0335 Uiso 1.0000

loop_
_atom_site_aniso_label
_atom_site_aniso_U_11
_atom_site_aniso_U_22
_atom_site_aniso_U_33
_atom_site_aniso_U_12
_atom_site_aniso_U_13
_atom_site_aniso_U_23
S1 0.0287(4) 0.0234(4) 0.0270(4) 0.0048(3) 0.0053(3) -0.0032(3)
S2 0.0261(4) 0.0260(4) 0.0238(4) 0.0021(3) 0.0049(3) -0.0008(3)
C3 0.0255(15) 0.0216(14) 0.0255(15) -0.0018(12) 0.0101(12) 0.0000(11)
C4 0.0284(15) 0.0155(13) 0.0247(15) -0.0022(11) 0.0075(12) 0.0000(11)
C5 0.0273(15) 0.0174(14) 0.0252(15) -0.0007(11) 0.0062(12) -0.0024(11)
C6 0.0274(16) 0.0236(16) 0.0290(16) 0.0032(12) 0.0046(13) 0.0017(12)
C7 0.0323(18) 0.0271(17) 0.0297(17) -0.0013(14) 0.0015(13) 0.0022(13)
C8 0.0389(19) 0.0250(16) 0.0273(16) -0.0036(14) 0.0088(14) -0.0023(13)
C9 0.0288(16) 0.0190(14) 0.0281(15) -0.0013(12) 0.0101(12) -0.0008(12)
S10 0.0310(5) 0.0303(5) 0.0329(5) 0.0098(3) 0.0105(4) 0.0044(3)

loop_
_atom_type_symbol
_atom_type_scat_Cromer_Mann_a1
_atom_type_scat_Cromer_Mann_a2
_atom_type_scat_Cromer_Mann_a3
_atom_type_scat_Cromer_Mann_a4
_atom_type_scat_Cromer_Mann_b1
_atom_type_scat_Cromer_Mann_b2
_atom_type_scat_Cromer_Mann_b3
_atom_type_scat_Cromer_Mann_b4
_atom_type_scat_Cromer_Mann_c
_atom_type_scat_dispersion_real
_atom_type_scat_dispersion_imag
_atom_type_scat_source
C 2.3100 1.0200 1.5886 0.8650 20.8439 10.2075 0.5687 51.6512 0.2156 0.0033 0.0016 'International Tables Vol C 4.2.6.8 and 6.1.1.4'
H 0.4930 0.3229 0.1402 0.0408 10.5109 26.1257 3.1424 57.7998 0.0030 0.0000 0.0000 'International Tables Vol C 4.2.6.8 and 6.1.1.4'
S 6.9053 5.2034 1.4379 1.5863 1.4679 22.2151 0.2536 56.1720 0.8669 0.1246 0.1234 'International Tables Vol C 4.2.6.8 and 6.1.1.4'
Cl 11.4604 7.1964 6.2556 1.6455 0.0104 1.1662 18.5194 47.7784 -9.5574 0.1484 0.1585 'International Tables Vol C 4.2.6.8 and 6.1.1.4'

loop_
_geom_angle_atom_site_label_1
_geom_angle_atom_site_label_2
_geom_angle_atom_site_label_3
_geom_angle
_geom_angle_publ_flag
S2 S1 C5 93.62(12) no
S1 S2 C3 98.24(12) no
S2 C3 C4 113.5(2) no
S2 C3 S10 118.5(2) no
C4 C3 S10 128.0(3) no
C3 C4 C5 117.1(3) no
C3 C4 C9 123.5(3) no
C5 C4 C9 119.4(3) no
S1 C5 C4 117.5(2) no
S1 C5 C6 121.7(3) no
C4 C5 C6 120.8(3) no
C5 C6 C7 118.4(3) no
C5 C6 H61 120.9 no
C7 C6 H61 120.6 no
C6 C7 C8 121.3(3) no
C6 C7 H71 119.2 no
C8 C7 H71 119.5 no
C7 C8 C9 120.4(3) no
C7 C8 H81 120.1 no
C9 C8 H81 119.5 no
C4 C9 C8 119.6(3) no
C4 C9 H91 119.7 no
C8 C9 H91 120.7 no

loop_
_geom_bond_atom_site_label_1
_geom_bond_atom_site_label_2
_geom_bond_distance
_geom_bond_publ_flag
S1 S2 2.0644(12) n
S1 C5 1.751(3) n
S2 C3 1.731(3) n
C3 C4 1.440(5) no
C3 S10 1.653(3) no
C4 C5 1.401(5) no
C4 C9 1.401(5) no
C5 C6 1.401(5) no
C6 C7 1.379(5) no
C6 H61 0.935 no
C7 C8 1.394(5) no
C7 H71 0.937 no
C8 C9 1.379(5) no
C8 H81 0.932 no
C9 H91 0.934 no

_cod_database_fobs_code 1544355
